data_1550411
loop_
_publ_author_name
'Martens, Arthur'
'Kreuzer, Marvin'
'Ripp, Alexander Johannes Christoph'
'Schneider, Marius'
'Himmel, Daniel'
'Scherer, Harald'
'Krossing, Ingo'

_publ_section_title
;
 Investigations on Non-Classical Silylium Ions Leading to a Cyclobutenyl
 Cation
;
_journal_name_full 'Chemical Science'
_journal_paper_doi 10.1039/C8SC04591G
_journal_year 2019
_chemical_formula_moiety 'C12 Al F28 O3, C18 H31 N2 Si'
_chemical_formula_sum 'C30 H31 Al F28 N2 O3 Si'
_chemical_formula_weight 1054.64
_chemical_properties_physical Air-sensitive,Moisture-sensitive
_space_group_crystal_system triclinic
_space_group_IT_number 2
_space_group_name_Hall '-P 1'
_space_group_name_H-M_alt 'P -1'
_symmetry_space_group_name_Hall '-P 1'
_symmetry_space_group_name_H-M 'P -1'
_atom_sites_solution_hydrogens geom
_audit_creation_method SHELXL-2014/7
_audit_update_record
;
2018-09-17 deposited with the CCDC.
2019-01-10 downloaded from the CCDC.
;
_cell_angle_alpha 78.2070(10)
_cell_angle_beta 88.952(2)
_cell_angle_gamma 83.352(2)
_cell_formula_units_Z 2
_cell_length_a 9.4236(2)
_cell_length_b 10.9684(3)
_cell_length_c 20.6676(5)
_cell_measurement_reflns_used 9843
_cell_measurement_temperature 100(2)
_cell_measurement_theta_max 59.670
_cell_measurement_theta_min 4.666
_cell_volume 2077.06(9)
_computing_cell_refinement 'SAINT V8.37A'
_computing_data_collection 'APEX3 v2016.1-0'
_computing_data_reduction 'SAINT V8.37A'
_computing_publication_material ShelXle-780
_computing_structure_refinement 'SHELXL-2014/7 (Sheldrick, 2014)'
_computing_structure_solution 'SHELXT-2014/5 (Sheldrick, 2014)'
_diffrn_ambient_temperature 100(2)
_diffrn_measured_fraction_theta_full 1.000
_diffrn_measured_fraction_theta_max 0.952
_diffrn_measurement_device_type 'Bruker Smart Apex II Quazar'
_diffrn_measurement_method 'omega and phi scans'
_diffrn_radiation_type MoK\a
_diffrn_radiation_wavelength 0.71073
_diffrn_reflns_av_R_equivalents 0.0259
_diffrn_reflns_av_unetI/netI 0.0281
_diffrn_reflns_Laue_measured_fraction_full 1.000
_diffrn_reflns_Laue_measured_fraction_max 0.952
_diffrn_reflns_limit_h_max 12
_diffrn_reflns_limit_h_min -13
_diffrn_reflns_limit_k_max 15
_diffrn_reflns_limit_k_min -15
_diffrn_reflns_limit_l_max 29
_diffrn_reflns_limit_l_min -28
_diffrn_reflns_number 53293
_diffrn_reflns_point_group_measured_fraction_full 1.000
_diffrn_reflns_point_group_measured_fraction_max 0.952
_diffrn_reflns_theta_full 25.242
_diffrn_reflns_theta_max 30.547
_diffrn_reflns_theta_min 1.006
_diffrn_source 'INCOATEC Mo Microsource'
_exptl_absorpt_coefficient_mu 0.239
_exptl_absorpt_correction_T_max 0.7461
_exptl_absorpt_correction_T_min 0.6945
_exptl_absorpt_correction_type multi-scan
_exptl_absorpt_process_details SADABS-2014/5
_exptl_crystal_colour colourless
_exptl_crystal_density_diffrn 1.686
_exptl_crystal_description block
_exptl_crystal_F_000 1056
_exptl_crystal_size_max 0.24
_exptl_crystal_size_mid 0.19
_exptl_crystal_size_min 0.14
_refine_diff_density_max 0.495
_refine_diff_density_min -0.290
_refine_diff_density_rms 0.068
_refine_ls_extinction_method none
_refine_ls_goodness_of_fit_ref 1.048
_refine_ls_hydrogen_treatment constr
_refine_ls_matrix_type full
_refine_ls_number_parameters 595
_refine_ls_number_reflns 12146
_refine_ls_number_restraints 372
_refine_ls_restrained_S_all 1.049
_refine_ls_R_factor_all 0.0642
_refine_ls_R_factor_gt 0.0475
_refine_ls_shift/su_max 0.001
_refine_ls_shift/su_mean 0.000
_refine_ls_structure_factor_coef Fsqd
_refine_ls_weighting_details 'w=1/[\s^2^(Fo^2^)+(0.0728P)^2^+0.5290P] where P=(Fo^2^+2Fc^2^)/3'
_refine_ls_weighting_scheme calc
_refine_ls_wR_factor_gt 0.1241
_refine_ls_wR_factor_ref 0.1330
_reflns_Friedel_coverage 0.000
_reflns_number_gt 9199
_reflns_number_total 12146
_reflns_threshold_expression 'I > 2\s(I)'
_cod_data_source_file c8sc04591g2.cif
_cod_data_source_block p-1_a
_cod_database_code 1550411
_shelx_shelxl_version_number 2014/7
_shelx_space_group_comment
;
The symmetry employed for this shelxl refinement is uniquely defined
by the following loop, which should always be used as a source of
symmetry information in preference to the above space-group names.
They are only intended as comments.
;

loop_
_space_group_symop_operation_xyz
'x, y, z'
'-x, -y, -z'

loop_
_atom_site_label
_atom_site_type_symbol
_atom_site_fract_x
_atom_site_fract_y
_atom_site_fract_z
_atom_site_U_iso_or_equiv
_atom_site_adp_type
_atom_site_occupancy
_atom_site_site_symmetry_order
_atom_site_calc_flag
_atom_site_refinement_flags_posn
_atom_site_refinement_flags_adp
O1_4 O 0.02473(12) 0.68126(11) 0.18158(5) 0.0266(2) Uani 1 1 d . U
C1_4 C -0.01222(17) 0.63837(15) 0.12830(8) 0.0234(3) Uani 1 1 d . U
C2_4 C -0.1293(2) 0.55036(19) 0.14974(10) 0.0369(4) Uani 1 1 d . U
F1_4 F -0.09415(16) 0.47349(12) 0.20720(6) 0.0528(3) Uani 1 1 d . U
F2_4 F -0.14757(14) 0.47938(12) 0.10570(6) 0.0500(3) Uani 1 1 d . U
F3_4 F -0.25407(12) 0.61589(14) 0.15740(7) 0.0512(3) Uani 1 1 d . U
C3_4 C -0.0721(2) 0.75041(19) 0.07309(9) 0.0377(4) Uani 1 1 d . U
F4_4 F 0.03313(15) 0.80925(12) 0.04241(6) 0.0511(3) Uani 1 1 d . U
F5_4 F -0.15920(15) 0.83189(12) 0.09878(6) 0.0541(3) Uani 1 1 d . U
F6_4 F -0.14675(15) 0.71363(13) 0.02770(6) 0.0541(3) Uani 1 1 d . U
C4_4 C 0.1181(2) 0.56447(19) 0.10058(9) 0.0341(4) Uani 1 1 d . U
F7_4 F 0.23371(12) 0.62415(12) 0.09958(6) 0.0447(3) Uani 1 1 d . U
F8_4 F 0.09681(13) 0.54955(13) 0.03930(6) 0.0455(3) Uani 1 1 d . U
F9_4 F 0.14849(14) 0.45092(12) 0.13890(7) 0.0511(3) Uani 1 1 d . U
O1_3 O 0.22833(12) 0.85219(11) 0.16095(5) 0.0264(2) Uani 1 1 d . U
C1_3 C 0.31598(16) 0.94279(15) 0.15171(7) 0.0226(3) Uani 1 1 d . U
C2_3 C 0.2334(2) 1.06763(19) 0.16332(11) 0.0384(4) Uani 1 1 d . U
F1_3 F 0.10479(15) 1.08498(15) 0.13589(9) 0.0672(4) Uani 1 1 d . U
F2_3 F 0.29931(16) 1.16762(11) 0.13752(8) 0.0590(4) Uani 1 1 d . U
F3_3 F 0.21746(13) 1.06522(12) 0.22772(6) 0.0468(3) Uani 1 1 d . U
C3_3 C 0.44620(19) 0.90715(18) 0.19910(9) 0.0317(4) Uani 1 1 d . U
F4_3 F 0.53674(12) 0.81791(13) 0.18107(7) 0.0516(3) Uani 1 1 d . U
F5_3 F 0.40433(12) 0.86270(11) 0.26047(5) 0.0390(3) Uani 1 1 d . U
F6_3 F 0.51743(12) 1.00489(13) 0.20128(6) 0.0443(3) Uani 1 1 d . U
C4_3 C 0.3696(2) 0.96117(19) 0.07950(9) 0.0354(4) Uani 1 1 d . U
F7_3 F 0.41333(14) 0.85072(12) 0.06433(6) 0.0475(3) Uani 1 1 d . U
F8_3 F 0.47920(14) 1.02971(13) 0.06924(6) 0.0512(3) Uani 1 1 d . U
F9_3 F 0.26613(15) 1.01612(13) 0.03719(6) 0.0533(3) Uani 1 1 d . U
O1_2 O 0.08468(12) 0.80644(11) 0.28152(6) 0.0267(2) Uani 1 1 d . U
C1_2 C -0.02306(15) 0.81723(14) 0.32414(7) 0.0192(3) Uani 1 1 d . U
C2_2 C -0.16918(17) 0.84893(16) 0.28698(8) 0.0266(3) Uani 1 1 d . U
F1_2 F -0.15564(13) 0.92881(10) 0.22981(5) 0.0391(3) Uani 1 1 d . U
F2_2 F -0.27051(11) 0.90088(12) 0.32166(6) 0.0450(3) Uani 1 1 d . U
F3_2 F -0.21487(10) 0.74736(10) 0.27264(5) 0.0309(2) Uani 1 1 d . U
C3_2 C -0.02540(19) 0.69379(15) 0.37606(8) 0.0269(3) Uani 1 1 d . U
F4_2 F 0.08104(14) 0.67918(11) 0.41951(5) 0.0431(3) Uani 1 1 d . U
F5_2 F -0.00929(12) 0.59530(9) 0.34715(5) 0.0341(2) Uani 1 1 d . U
F6_2 F -0.14756(13) 0.68905(11) 0.41024(5) 0.0403(3) Uani 1 1 d . U
C4_2 C 0.00145(17) 0.92531(15) 0.35928(8) 0.0242(3) Uani 1 1 d . U
F7_2 F 0.13701(11) 0.91802(10) 0.37693(5) 0.0344(2) Uani 1 1 d . U
F8_2 F -0.07801(12) 0.92648(10) 0.41301(5) 0.0377(3) Uani 1 1 d . U
F9_2 F -0.02994(11) 1.03682(9) 0.31854(5) 0.0328(2) Uani 1 1 d . U
Al1_1 Al 0.15849(5) 0.73839(4) 0.21889(2) 0.01887(10) Uani 1 1 d . U
F1_1 F 0.28325(11) 0.62304(10) 0.25087(6) 0.0358(2) Uani 1 1 d . U
N1_5 N 0.60029(13) 0.34767(12) 0.29288(6) 0.0197(2) Uani 1 1 d . .
N2_5 N 0.64451(14) 0.26426(13) 0.10622(6) 0.0235(3) Uani 1 1 d . .
C1_5 C 0.70261(16) 0.25807(14) 0.28070(8) 0.0215(3) Uani 1 1 d . .
H1_5 H 0.7648 0.2148 0.3157 0.026 Uiso 1 1 calc R U
C2_5 C 0.71977(16) 0.22778(14) 0.22034(8) 0.0218(3) Uani 1 1 d . .
H2_5 H 0.7931 0.1643 0.2139 0.026 Uiso 1 1 calc R U
C3_5 C 0.62935(16) 0.28988(14) 0.16697(7) 0.0208(3) Uani 1 1 d . .
C4_5 C 0.52172(17) 0.38174(15) 0.18139(8) 0.0241(3) Uani 1 1 d . .
H4_5 H 0.4564 0.4254 0.1478 0.029 Uiso 1 1 calc R U
C5_5 C 0.51123(16) 0.40790(14) 0.24284(8) 0.0226(3) Uani 1 1 d . .
H5_5 H 0.4389 0.4707 0.2510 0.027 Uiso 1 1 calc R U
C6_5 C 0.75959(19) 0.17255(17) 0.09219(9) 0.0302(4) Uani 1 1 d . .
H6A_5 H 0.7493 0.1605 0.0469 0.045 Uiso 1 1 calc R U
H6B_5 H 0.7549 0.0926 0.1232 0.045 Uiso 1 1 calc R U
H6C_5 H 0.8518 0.2029 0.0970 0.045 Uiso 1 1 calc R U
C7_5 C 0.5565(2) 0.33729(18) 0.05132(8) 0.0328(4) Uani 1 1 d . .
H7A_5 H 0.5845 0.3080 0.0107 0.049 Uiso 1 1 calc R U
H7B_5 H 0.5701 0.4261 0.0458 0.049 Uiso 1 1 calc R U
H7C_5 H 0.4558 0.3269 0.0606 0.049 Uiso 1 1 calc R U
C1_6 C 0.45371(16) 0.34417(14) 0.40229(7) 0.0214(3) Uani 1 1 d . .
Si1_6 Si 0.33822(5) 0.22842(4) 0.37795(2) 0.02139(10) Uani 1 1 d . .
C2_6 C 0.58818(16) 0.38666(15) 0.35851(7) 0.0219(3) Uani 1 1 d . .
C3_6 C 0.68041(17) 0.30694(16) 0.41403(8) 0.0263(3) Uani 1 1 d . .
C4_6 C 0.56933(18) 0.27982(15) 0.45311(8) 0.0248(3) Uani 1 1 d . .
C5_6 C 0.35750(18) 0.45174(16) 0.42353(9) 0.0287(3) Uani 1 1 d . .
H01D_6 H 0.3100 0.5061 0.3845 0.043 Uiso 1 1 calc R U
H01E_6 H 0.4157 0.5006 0.4450 0.043 Uiso 1 1 calc R U
H5_6 H 0.2854 0.4172 0.4545 0.043 Uiso 1 1 calc R U
C6_6 C 0.6090(2) 0.52554(16) 0.34590(9) 0.0324(4) Uani 1 1 d . .
H01G_6 H 0.6985 0.5387 0.3220 0.049 Uiso 1 1 calc R U
H01H_6 H 0.6128 0.5523 0.3882 0.049 Uiso 1 1 calc R U
H01I_6 H 0.5289 0.5748 0.3194 0.049 Uiso 1 1 calc R U
C7_6 C 0.8390(2) 0.2916(2) 0.42475(10) 0.0411(5) Uani 1 1 d . .
H01P_6 H 0.8858 0.2423 0.3942 0.062 Uiso 1 1 calc R U
H01Q_6 H 0.8613 0.2483 0.4704 0.062 Uiso 1 1 calc R U
H01R_6 H 0.8734 0.3744 0.4167 0.062 Uiso 1 1 calc R U
C8_6 C 0.5571(2) 0.21807(19) 0.52392(9) 0.0367(4) Uani 1 1 d . .
H01M_6 H 0.5317 0.1330 0.5269 0.055 Uiso 1 1 calc R U
H8_6 H 0.4829 0.2665 0.5451 0.055 Uiso 1 1 calc R U
H01O_6 H 0.6488 0.2141 0.5464 0.055 Uiso 1 1 calc R U
C9_6 C 0.44931(18) 0.09487(16) 0.35169(9) 0.0278(3) Uani 1 1 d . .
H01A_6 H 0.3924 0.0248 0.3542 0.042 Uiso 1 1 calc R U
H01B_6 H 0.5327 0.0682 0.3809 0.042 Uiso 1 1 calc R U
H01C_6 H 0.4812 0.1216 0.3061 0.042 Uiso 1 1 calc R U
C10_6 C 0.2380(2) 0.16302(18) 0.45377(9) 0.0331(4) Uani 1 1 d . .
H01S_6 H 0.1824 0.2318 0.4700 0.050 Uiso 1 1 calc R U
H10_6 H 0.3058 0.1170 0.4880 0.050 Uiso 1 1 calc R U
H01U_6 H 0.1733 0.1061 0.4430 0.050 Uiso 1 1 calc R U
C11_6 C 0.20345(19) 0.30615(18) 0.31295(9) 0.0322(4) Uani 1 1 d . .
H01J_6 H 0.2517 0.3293 0.2706 0.048 Uiso 1 1 calc R U
H01K_6 H 0.1541 0.3817 0.3253 0.048 Uiso 1 1 calc R U
H11_6 H 0.1338 0.2483 0.3089 0.048 Uiso 1 1 calc R U

loop_
_atom_site_aniso_label
_atom_site_aniso_U_11
_atom_site_aniso_U_22
_atom_site_aniso_U_33
_atom_site_aniso_U_23
_atom_site_aniso_U_13
_atom_site_aniso_U_12
O1_4 0.0279(6) 0.0332(6) 0.0246(5) -0.0136(5) 0.0064(4) -0.0147(5)
C1_4 0.0249(7) 0.0249(8) 0.0231(7) -0.0082(6) 0.0021(6) -0.0086(6)
C2_4 0.0403(10) 0.0403(10) 0.0373(9) -0.0163(8) 0.0053(8) -0.0208(8)
F1_4 0.0776(9) 0.0441(7) 0.0410(6) -0.0030(5) 0.0090(6) -0.0366(7)
F2_4 0.0576(8) 0.0549(8) 0.0524(7) -0.0311(6) 0.0104(6) -0.0345(6)
F3_4 0.0295(6) 0.0728(9) 0.0650(8) -0.0369(7) 0.0147(5) -0.0239(6)
C3_4 0.0461(11) 0.0349(10) 0.0320(9) -0.0070(7) 0.0008(8) -0.0038(8)
F4_4 0.0724(9) 0.0452(7) 0.0343(6) 0.0026(5) 0.0102(6) -0.0209(6)
F5_4 0.0655(9) 0.0422(7) 0.0495(7) -0.0098(6) -0.0022(6) 0.0164(6)
F6_4 0.0621(8) 0.0610(9) 0.0390(7) -0.0134(6) -0.0184(6) 0.0027(7)
C4_4 0.0331(9) 0.0395(10) 0.0344(9) -0.0178(7) 0.0002(7) -0.0051(7)
F7_4 0.0289(5) 0.0645(8) 0.0526(7) -0.0347(6) 0.0124(5) -0.0161(5)
F8_4 0.0436(6) 0.0638(8) 0.0399(6) -0.0348(6) 0.0055(5) -0.0083(6)
F9_4 0.0549(8) 0.0359(7) 0.0623(8) -0.0164(6) -0.0078(6) 0.0086(6)
O1_3 0.0274(6) 0.0323(6) 0.0221(5) -0.0047(4) 0.0018(4) -0.0162(5)
C1_3 0.0218(7) 0.0258(8) 0.0216(7) -0.0054(5) 0.0023(5) -0.0078(6)
C2_3 0.0320(9) 0.0311(10) 0.0522(11) -0.0096(8) 0.0058(8) -0.0031(7)
F1_3 0.0377(7) 0.0589(9) 0.1004(12) -0.0158(8) -0.0170(7) 0.0155(6)
F2_3 0.0705(9) 0.0265(6) 0.0787(10) -0.0063(6) 0.0166(7) -0.0108(6)
F3_3 0.0484(7) 0.0431(7) 0.0574(7) -0.0285(6) 0.0226(6) -0.0118(5)
C3_3 0.0265(8) 0.0393(10) 0.0321(9) -0.0117(7) 0.0003(7) -0.0073(7)
F4_3 0.0300(6) 0.0637(9) 0.0609(8) -0.0221(6) -0.0053(5) 0.0128(6)
F5_3 0.0443(6) 0.0496(7) 0.0246(5) -0.0034(4) -0.0070(4) -0.0175(5)
F6_3 0.0376(6) 0.0642(8) 0.0398(6) -0.0163(5) 0.0025(5) -0.0317(6)
C4_3 0.0434(10) 0.0413(10) 0.0257(8) -0.0079(7) 0.0064(7) -0.0211(8)
F7_3 0.0607(8) 0.0553(8) 0.0371(6) -0.0260(5) 0.0208(5) -0.0245(6)
F8_3 0.0605(8) 0.0684(9) 0.0363(6) -0.0188(6) 0.0224(6) -0.0446(7)
F9_3 0.0680(8) 0.0596(8) 0.0289(6) 0.0085(5) -0.0129(6) -0.0224(7)
O1_2 0.0222(5) 0.0347(6) 0.0286(6) -0.0169(5) 0.0081(4) -0.0092(5)
C1_2 0.0191(7) 0.0189(7) 0.0203(7) -0.0054(5) 0.0020(5) -0.0026(5)
C2_2 0.0224(7) 0.0235(8) 0.0341(8) -0.0070(6) -0.0020(6) -0.0017(6)
F1_2 0.0481(7) 0.0278(6) 0.0379(6) 0.0026(4) -0.0152(5) -0.0040(5)
F2_2 0.0225(5) 0.0520(7) 0.0638(8) -0.0268(6) 0.0007(5) 0.0081(5)
F3_2 0.0245(5) 0.0316(5) 0.0394(6) -0.0093(4) -0.0041(4) -0.0100(4)
C3_2 0.0355(9) 0.0217(8) 0.0239(7) -0.0054(6) -0.0005(6) -0.0036(6)
F4_2 0.0581(7) 0.0336(6) 0.0354(6) -0.0029(4) -0.0206(5) 0.0003(5)
F5_2 0.0467(6) 0.0196(5) 0.0368(6) -0.0086(4) -0.0041(5) -0.0007(4)
F6_2 0.0529(7) 0.0378(6) 0.0332(6) -0.0073(4) 0.0178(5) -0.0206(5)
C4_2 0.0255(7) 0.0242(8) 0.0259(7) -0.0108(6) 0.0051(6) -0.0056(6)
F7_2 0.0301(5) 0.0387(6) 0.0403(6) -0.0189(5) -0.0052(4) -0.0090(4)
F8_2 0.0485(6) 0.0381(6) 0.0334(5) -0.0200(4) 0.0190(5) -0.0139(5)
F9_2 0.0388(6) 0.0196(5) 0.0415(6) -0.0082(4) 0.0036(4) -0.0064(4)
Al1_1 0.0185(2) 0.0178(2) 0.0211(2) -0.00565(16) 0.00195(16) -0.00281(16)
F1_1 0.0313(5) 0.0249(5) 0.0491(6) -0.0087(4) -0.0043(5) 0.0079(4)
N1_5 0.0182(6) 0.0188(6) 0.0229(6) -0.0049(5) 0.0028(5) -0.0039(5)
N2_5 0.0252(7) 0.0239(7) 0.0210(6) -0.0034(5) 0.0024(5) -0.0032(5)
C1_5 0.0192(7) 0.0195(7) 0.0245(7) -0.0019(5) 0.0007(5) -0.0021(5)
C2_5 0.0189(7) 0.0202(7) 0.0259(7) -0.0043(5) 0.0028(6) -0.0012(5)
C3_5 0.0200(7) 0.0191(7) 0.0232(7) -0.0025(5) 0.0043(5) -0.0062(5)
C4_5 0.0208(7) 0.0238(8) 0.0255(7) -0.0016(6) -0.0006(6) 0.0006(6)
C5_5 0.0187(7) 0.0205(7) 0.0275(8) -0.0032(6) 0.0030(6) -0.0007(5)
C6_5 0.0297(8) 0.0334(9) 0.0286(8) -0.0108(7) 0.0050(7) -0.0007(7)
C7_5 0.0367(9) 0.0356(10) 0.0238(8) -0.0032(7) -0.0022(7) 0.0003(7)
C1_6 0.0211(7) 0.0211(7) 0.0234(7) -0.0075(5) 0.0034(6) -0.0041(6)
Si1_6 0.0211(2) 0.0221(2) 0.0233(2) -0.00810(15) 0.00526(16) -0.00680(16)
C2_6 0.0220(7) 0.0227(7) 0.0235(7) -0.0086(6) 0.0035(6) -0.0065(6)
C3_6 0.0227(8) 0.0298(9) 0.0282(8) -0.0102(6) -0.0035(6) -0.0019(6)
C4_6 0.0293(8) 0.0218(8) 0.0251(7) -0.0083(6) -0.0018(6) -0.0036(6)
C5_6 0.0281(8) 0.0267(8) 0.0346(9) -0.0143(7) 0.0055(7) -0.0031(6)
C6_6 0.0371(9) 0.0261(9) 0.0382(9) -0.0108(7) 0.0069(7) -0.0151(7)
C7_6 0.0242(9) 0.0621(14) 0.0407(10) -0.0205(9) -0.0052(8) -0.0011(8)
C8_6 0.0426(10) 0.0403(11) 0.0264(8) -0.0027(7) -0.0043(7) -0.0081(8)
C9_6 0.0288(8) 0.0230(8) 0.0351(9) -0.0112(6) 0.0082(7) -0.0090(6)
C10_6 0.0327(9) 0.0405(10) 0.0312(9) -0.0130(7) 0.0117(7) -0.0170(8)
C11_6 0.0282(8) 0.0323(9) 0.0380(9) -0.0087(7) -0.0024(7) -0.0083(7)

loop_
_atom_type_symbol
_atom_type_description
_atom_type_scat_dispersion_real
_atom_type_scat_dispersion_imag
_atom_type_scat_source
C C 0.0033 0.0016 'International Tables Vol C Tables 4.2.6.8 and 6.1.1.4'
H H 0.0000 0.0000 'International Tables Vol C Tables 4.2.6.8 and 6.1.1.4'
N N 0.0061 0.0033 'International Tables Vol C Tables 4.2.6.8 and 6.1.1.4'
O O 0.0106 0.0060 'International Tables Vol C Tables 4.2.6.8 and 6.1.1.4'
F F 0.0171 0.0103 'International Tables Vol C Tables 4.2.6.8 and 6.1.1.4'
Al Al 0.0645 0.0514 'International Tables Vol C Tables 4.2.6.8 and 6.1.1.4'
Si Si 0.0817 0.0704 'International Tables Vol C Tables 4.2.6.8 and 6.1.1.4'

loop_
_geom_angle_atom_site_label_1
_geom_angle_atom_site_label_2
_geom_angle_atom_site_label_3
_geom_angle
C1_4 O1_4 Al1_1 145.48(10)
O1_4 C1_4 C2_4 107.94(13)
O1_4 C1_4 C3_4 109.71(14)
C2_4 C1_4 C3_4 109.61(15)
O1_4 C1_4 C4_4 111.41(13)
C2_4 C1_4 C4_4 109.33(14)
C3_4 C1_4 C4_4 108.82(14)
F3_4 C2_4 F1_4 107.84(16)
F3_4 C2_4 F2_4 107.99(16)
F1_4 C2_4 F2_4 107.51(16)
F3_4 C2_4 C1_4 110.88(16)
F1_4 C2_4 C1_4 110.25(15)
F2_4 C2_4 C1_4 112.20(15)
F4_4 C3_4 F5_4 108.52(17)
F4_4 C3_4 F6_4 107.83(16)
F5_4 C3_4 F6_4 107.17(17)
F4_4 C3_4 C1_4 110.79(16)
F5_4 C3_4 C1_4 110.31(15)
F6_4 C3_4 C1_4 112.08(16)
F8_4 C4_4 F7_4 107.36(15)
F8_4 C4_4 F9_4 107.92(15)
F7_4 C4_4 F9_4 107.26(16)
F8_4 C4_4 C1_4 113.00(15)
F7_4 C4_4 C1_4 110.44(14)
F9_4 C4_4 C1_4 110.64(15)
C1_3 O1_3 Al1_1 144.70(10)
O1_3 C1_3 C3_3 111.59(13)
O1_3 C1_3 C4_3 108.03(13)
C3_3 C1_3 C4_3 108.99(13)
O1_3 C1_3 C2_3 109.98(13)
C3_3 C1_3 C2_3 108.88(14)
C4_3 C1_3 C2_3 109.35(15)
F1_3 C2_3 F3_3 108.15(16)
F1_3 C2_3 F2_3 107.26(18)
F3_3 C2_3 F2_3 107.54(17)
F1_3 C2_3 C1_3 110.21(16)
F3_3 C2_3 C1_3 110.65(16)
F2_3 C2_3 C1_3 112.85(15)
F4_3 C3_3 F5_3 107.39(16)
F4_3 C3_3 F6_3 108.28(15)
F5_3 C3_3 F6_3 107.25(14)
F4_3 C3_3 C1_3 110.71(14)
F5_3 C3_3 C1_3 110.43(14)
F6_3 C3_3 C1_3 112.58(15)
F9_3 C4_3 F7_3 106.98(15)
F9_3 C4_3 F8_3 108.25(16)
F7_3 C4_3 F8_3 107.38(16)
F9_3 C4_3 C1_3 111.28(16)
F7_3 C4_3 C1_3 110.25(14)
F8_3 C4_3 C1_3 112.47(14)
C1_2 O1_2 Al1_1 148.44(10)
O1_2 C1_2 C3_2 110.50(13)
O1_2 C1_2 C4_2 107.62(12)
C3_2 C1_2 C4_2 109.61(12)
O1_2 C1_2 C2_2 110.70(12)
C3_2 C1_2 C2_2 109.07(13)
C4_2 C1_2 C2_2 109.32(12)
F3_2 C2_2 F2_2 107.79(13)
F3_2 C2_2 F1_2 106.96(13)
F2_2 C2_2 F1_2 107.91(14)
F3_2 C2_2 C1_2 111.57(13)
F2_2 C2_2 C1_2 112.44(13)
F1_2 C2_2 C1_2 109.95(13)
F5_2 C3_2 F4_2 107.29(14)
F5_2 C3_2 F6_2 107.38(14)
F4_2 C3_2 F6_2 107.45(13)
F5_2 C3_2 C1_2 110.72(13)
F4_2 C3_2 C1_2 110.95(14)
F6_2 C3_2 C1_2 112.81(14)
F7_2 C4_2 F8_2 107.87(13)
F7_2 C4_2 F9_2 106.89(13)
F8_2 C4_2 F9_2 107.08(13)
F7_2 C4_2 C1_2 110.92(13)
F8_2 C4_2 C1_2 113.18(13)
F9_2 C4_2 C1_2 110.61(13)
F1_1 Al1_1 O1_2 108.72(6)
F1_1 Al1_1 O1_3 111.77(6)
O1_2 Al1_1 O1_3 108.50(6)
F1_1 Al1_1 O1_4 110.71(6)
O1_2 Al1_1 O1_4 108.64(6)
O1_3 Al1_1 O1_4 108.43(6)
C1_5 N1_5 C5_5 118.31(13)
C1_5 N1_5 C2_6 122.13(13)
C5_5 N1_5 C2_6 119.47(12)
C3_5 N2_5 C7_5 120.60(14)
C3_5 N2_5 C6_5 120.66(14)
C7_5 N2_5 C6_5 118.39(13)
N1_5 C1_5 C2_5 122.46(14)
N1_5 C1_5 H1_5 118.8
C2_5 C1_5 H1_5 118.8
C1_5 C2_5 C3_5 120.52(14)
C1_5 C2_5 H2_5 119.7
C3_5 C2_5 H2_5 119.7
N2_5 C3_5 C2_5 122.33(14)
N2_5 C3_5 C4_5 121.84(14)
C2_5 C3_5 C4_5 115.83(14)
C5_5 C4_5 C3_5 120.54(14)
C5_5 C4_5 H4_5 119.7
C3_5 C4_5 H4_5 119.7
N1_5 C5_5 C4_5 122.33(14)
N1_5 C5_5 H5_5 118.8
C4_5 C5_5 H5_5 118.8
N2_5 C6_5 H6A_5 109.5
N2_5 C6_5 H6B_5 109.5
H6A_5 C6_5 H6B_5 109.5
N2_5 C6_5 H6C_5 109.5
H6A_5 C6_5 H6C_5 109.5
H6B_5 C6_5 H6C_5 109.5
N2_5 C7_5 H7A_5 109.5
N2_5 C7_5 H7B_5 109.5
H7A_5 C7_5 H7B_5 109.5
N2_5 C7_5 H7C_5 109.5
H7A_5 C7_5 H7C_5 109.5
H7B_5 C7_5 H7C_5 109.5
C4_6 C1_6 C5_6 113.96(13)
C4_6 C1_6 C2_6 83.13(11)
C5_6 C1_6 C2_6 114.60(13)
C4_6 C1_6 Si1_6 112.49(10)
C5_6 C1_6 Si1_6 109.59(11)
C2_6 C1_6 Si1_6 120.81(10)
C9_6 Si1_6 C11_6 110.77(8)
C9_6 Si1_6 C10_6 107.75(8)
C11_6 Si1_6 C10_6 107.44(9)
C9_6 Si1_6 C1_6 111.66(7)
C11_6 Si1_6 C1_6 112.30(8)
C10_6 Si1_6 C1_6 106.64(7)
N1_5 C2_6 C3_6 116.55(13)
N1_5 C2_6 C6_6 106.99(12)
C3_6 C2_6 C6_6 113.57(14)
N1_5 C2_6 C1_6 115.43(12)
C3_6 C2_6 C1_6 86.62(11)
C6_6 C2_6 C1_6 117.05(13)
C4_6 C3_6 C7_6 134.00(16)
C4_6 C3_6 C2_6 93.70(13)
C7_6 C3_6 C2_6 130.99(16)
C3_6 C4_6 C8_6 133.14(16)
C3_6 C4_6 C1_6 96.14(13)
C8_6 C4_6 C1_6 130.54(15)
C1_6 C5_6 H01D_6 109.5
C1_6 C5_6 H01E_6 109.5
H01D_6 C5_6 H01E_6 109.5
C1_6 C5_6 H5_6 109.5
H01D_6 C5_6 H5_6 109.5
H01E_6 C5_6 H5_6 109.5
C2_6 C6_6 H01G_6 109.5
C2_6 C6_6 H01H_6 109.5
H01G_6 C6_6 H01H_6 109.5
C2_6 C6_6 H01I_6 109.5
H01G_6 C6_6 H01I_6 109.5
H01H_6 C6_6 H01I_6 109.5
C3_6 C7_6 H01P_6 109.5
C3_6 C7_6 H01Q_6 109.5
H01P_6 C7_6 H01Q_6 109.5
C3_6 C7_6 H01R_6 109.5
H01P_6 C7_6 H01R_6 109.5
H01Q_6 C7_6 H01R_6 109.5
C4_6 C8_6 H01M_6 109.5
C4_6 C8_6 H8_6 109.5
H01M_6 C8_6 H8_6 109.5
C4_6 C8_6 H01O_6 109.5
H01M_6 C8_6 H01O_6 109.5
H8_6 C8_6 H01O_6 109.5
Si1_6 C9_6 H01A_6 109.5
Si1_6 C9_6 H01B_6 109.5
H01A_6 C9_6 H01B_6 109.5
Si1_6 C9_6 H01C_6 109.5
H01A_6 C9_6 H01C_6 109.5
H01B_6 C9_6 H01C_6 109.5
Si1_6 C10_6 H01S_6 109.5
Si1_6 C10_6 H10_6 109.5
H01S_6 C10_6 H10_6 109.5
Si1_6 C10_6 H01U_6 109.5
H01S_6 C10_6 H01U_6 109.5
H10_6 C10_6 H01U_6 109.5
Si1_6 C11_6 H01J_6 109.5
Si1_6 C11_6 H01K_6 109.5
H01J_6 C11_6 H01K_6 109.5
Si1_6 C11_6 H11_6 109.5
H01J_6 C11_6 H11_6 109.5
H01K_6 C11_6 H11_6 109.5

loop_
_geom_bond_atom_site_label_1
_geom_bond_atom_site_label_2
_geom_bond_distance
O1_4 C1_4 1.3486(18)
O1_4 Al1_1 1.7298(12)
C1_4 C2_4 1.549(2)
C1_4 C3_4 1.556(3)
C1_4 C4_4 1.558(2)
C2_4 F3_4 1.330(2)
C2_4 F1_4 1.331(2)
C2_4 F2_4 1.338(2)
C3_4 F4_4 1.326(2)
C3_4 F5_4 1.328(2)
C3_4 F6_4 1.335(2)
C4_4 F8_4 1.331(2)
C4_4 F7_4 1.332(2)
C4_4 F9_4 1.335(2)
O1_3 C1_3 1.3465(18)
O1_3 Al1_1 1.7249(12)
C1_3 C3_3 1.547(2)
C1_3 C4_3 1.548(2)
C1_3 C2_3 1.555(2)
C2_3 F1_3 1.325(2)
C2_3 F3_3 1.332(2)
C2_3 F2_3 1.334(2)
C3_3 F4_3 1.330(2)
C3_3 F5_3 1.332(2)
C3_3 F6_3 1.338(2)
C4_3 F9_3 1.326(2)
C4_3 F7_3 1.331(2)
C4_3 F8_3 1.335(2)
O1_2 C1_2 1.3426(17)
O1_2 Al1_1 1.7200(12)
C1_2 C3_2 1.548(2)
C1_2 C4_2 1.552(2)
C1_2 C2_2 1.557(2)
C2_2 F3_2 1.3285(19)
C2_2 F2_2 1.3291(19)
C2_2 F1_2 1.333(2)
C3_2 F5_2 1.3303(19)
C3_2 F4_2 1.332(2)
C3_2 F6_2 1.340(2)
C4_2 F7_2 1.3239(19)
C4_2 F8_2 1.3292(18)
C4_2 F9_2 1.3404(19)
Al1_1 F1_1 1.6619(11)
N1_5 C1_5 1.3535(19)
N1_5 C5_5 1.355(2)
N1_5 C2_6 1.5018(19)
N2_5 C3_5 1.343(2)
N2_5 C7_5 1.458(2)
N2_5 C6_5 1.458(2)
C1_5 C2_5 1.357(2)
C1_5 H1_5 0.9500
C2_5 C3_5 1.414(2)
C2_5 H2_5 0.9500
C3_5 C4_5 1.417(2)
C4_5 C5_5 1.357(2)
C4_5 H4_5 0.9500
C5_5 H5_5 0.9500
C6_5 H6A_5 0.9800
C6_5 H6B_5 0.9800
C6_5 H6C_5 0.9800
C7_5 H7A_5 0.9800
C7_5 H7B_5 0.9800
C7_5 H7C_5 0.9800
C1_6 C4_6 1.533(2)
C1_6 C5_6 1.535(2)
C1_6 C2_6 1.601(2)
C1_6 Si1_6 1.9106(16)
Si1_6 C9_6 1.8668(17)
Si1_6 C11_6 1.8675(19)
Si1_6 C10_6 1.8723(17)
C2_6 C3_6 1.512(2)
C2_6 C6_6 1.527(2)
C3_6 C4_6 1.334(2)
C3_6 C7_6 1.500(2)
C4_6 C8_6 1.490(2)
C5_6 H01D_6 0.9800
C5_6 H01E_6 0.9800
C5_6 H5_6 0.9800
C6_6 H01G_6 0.9800
C6_6 H01H_6 0.9800
C6_6 H01I_6 0.9800
C7_6 H01P_6 0.9800
C7_6 H01Q_6 0.9800
C7_6 H01R_6 0.9800
C8_6 H01M_6 0.9800
C8_6 H8_6 0.9800
C8_6 H01O_6 0.9800
C9_6 H01A_6 0.9800
C9_6 H01B_6 0.9800
C9_6 H01C_6 0.9800
C10_6 H01S_6 0.9800
C10_6 H10_6 0.9800
C10_6 H01U_6 0.9800
C11_6 H01J_6 0.9800
C11_6 H01K_6 0.9800
C11_6 H11_6 0.9800
